data_2009833
loop_
_publ_author_name
'Sekine, Akiko'
'Ohashi, Yuji'
'Yoshimura, Kimihiko'
'Yagi, Mikio'
'Higuchi, Jiro'

_publ_section_title
;
 2-Nitrobiphenyl and 2,2'-dinitrobiphenyl
;
_journal_issue 7
_journal_name_full 'Acta Crystallographica Section C'
_journal_page_first 1101
_journal_page_last 1104
_journal_paper_doi 10.1107/S0108270194001009
_journal_volume 50
_journal_year 1994
_chemical_formula_moiety 'C12 H8 N2 O4'
_chemical_formula_sum 'C12 H8 N2 O4'
_chemical_formula_weight 244.206
_chemical_name_systematic
;
 2,2'-Dinitrobiphenyl
;
_space_group_IT_number 15
_symmetry_cell_setting monoclinic
_symmetry_space_group_name_Hall '-C 2yc'
_symmetry_space_group_name_H-M 'C 1 2/c 1'
_cell_angle_alpha 90
_cell_angle_beta 102.73(2)
_cell_angle_gamma 90
_cell_formula_units_Z 4
_cell_length_a 13.067(3)
_cell_length_b 8.271(2)
_cell_length_c 10.634(2)
_cell_measurement_reflns_used 25
_cell_measurement_temperature 296.15
_cell_measurement_theta_max 14.99000
_cell_measurement_theta_min 14.38000
_cell_volume 1121.0(4)
_computing_data_collection
;MSC/AFC Diffractometer Control Software (Molecular Structure Corporation,
 1988)
;
_computing_molecular_graphics 'ORTEPII (Johnson, 1976)'
_computing_structure_solution 'TEXSAN (Molecular Structure Corporation, 1989)'
_diffrn_ambient_temperature 296.15
_diffrn_measurement_device 'Rigaku AFC-4 diffractometer'
_diffrn_measurement_method \w-2\q
_diffrn_radiation_monochromator graphite
_diffrn_radiation_source 'Rigaku rotating Mo anode'
_diffrn_radiation_type 'Mo K\a'
_diffrn_radiation_wavelength 0.71069
_diffrn_reflns_limit_h_max 16
_diffrn_reflns_limit_h_min 0
_diffrn_reflns_limit_k_max 10
_diffrn_reflns_limit_k_min 0
_diffrn_reflns_limit_l_max 13
_diffrn_reflns_limit_l_min -13
_diffrn_reflns_number 1445
_diffrn_reflns_theta_max 27.5
_diffrn_reflns_theta_min 1.5
_diffrn_standards_decay_% 3.3
_diffrn_standards_interval_count 100
_diffrn_standards_number 3
_exptl_absorpt_coefficient_mu 0.10404
_exptl_crystal_colour 'light yellow'
_exptl_crystal_density_diffrn 1.447
_exptl_crystal_description prism
_exptl_crystal_F_000 504
_exptl_crystal_size_max 0.5
_exptl_crystal_size_mid 0.45
_exptl_crystal_size_min 0.3
_refine_diff_density_max 0.23
_refine_diff_density_min -0.23
_refine_ls_extinction_method none
_refine_ls_goodness_of_fit_obs 2.76
_refine_ls_hydrogen_treatment refU
_refine_ls_number_parameters 86
_refine_ls_number_reflns 952
_refine_ls_R_factor_obs 0.046
_refine_ls_shift/esd_max 0.03
_refine_ls_weighting_details 'w = 1/\s^2^(F)'
_refine_ls_weighting_scheme calc
_refine_ls_wR_factor_obs 0.065
_reflns_number_observed 952
_reflns_number_total 1384
_reflns_observed_criterion I>3.0\s(I)
_cod_data_source_file as1085.cif
_cod_data_source_block II
_cod_depositor_comments
;
The following automatic conversions were performed:

'_refine_ls_weighting_scheme' value 'calc w = 1/\s^2^(F)' was changed
to 'calc'. New tag '_refine_ls_weighting_details' was created. The
value of the new tag was set to 'w = 1/\s^2^(F)'.

Automatic conversion script
Id: cif_fix_values 3143 2015-03-26 13:38:13Z robertas 
;
_cod_original_cell_volume 1121.1(4)
_cod_original_sg_symbol_H-M 'C 2/c'
_cod_database_code 2009833

loop_
_symmetry_equiv_pos_as_xyz
+x,+y,+z
-x,+y,+1/2-z
+1/2+x,+1/2+y,+z
+1/2-x,+1/2+y,+1/2-z
-x,-y,-z
+x,-y,-1/2+z
-1/2-x,-1/2-y,-z
-1/2+x,-1/2-y,-1/2+z

loop_
_atom_site_aniso_label
_atom_site_aniso_U_11
_atom_site_aniso_U_22
_atom_site_aniso_U_33
_atom_site_aniso_U_12
_atom_site_aniso_U_13
_atom_site_aniso_U_23
O1 0.0763(10) 0.0631(10) 0.0679(10) 0.0180(8) -0.0009(8) 0.0074(8)
O2 0.0819(13) 0.186(3) 0.142(2) 0.0622(15) 0.0637(14) 0.0472(18)
N1 0.0580(10) 0.0661(12) 0.0663(11) 0.0203(9) 0.0158(9) -0.0002(10)
C1 0.0443(10) 0.0438(10) 0.0497(10) 0.0028(8) 0.0096(8) 0.0010(8)
C2 0.0751(14) 0.0600(13) 0.0505(11) 0.0001(11) 0.0210(10) -0.0007(10)
C3 0.0785(15) 0.0664(14) 0.0429(10) -0.0092(12) 0.0007(10) 0.0057(10)
C4 0.0518(11) 0.0617(13) 0.0570(12) 0.0008(10) -0.0068(9) 0.0104(10)
C5 0.0398(9) 0.0545(11) 0.0549(11) 0.0030(8) 0.0047(8) 0.0039(9)
C6 0.0373(9) 0.0382(9) 0.0439(9) -0.0033(7) 0.0054(7) 0.0015(7)

loop_
_atom_site_label
_atom_site_fract_x
_atom_site_fract_y
_atom_site_fract_z
_atom_site_U_iso_or_equiv
_atom_site_thermal_displace_type
_atom_site_calc_flag
_atom_site_calc_attached_atom
_atom_site_occupancy
_atom_site_type_symbol
O1 -0.14274(12) 0.4689(2) 0.74630(14) 0.0717 Uani d ? 1.0000 O
O2 -0.22097(16) 0.3650(4) 0.8822(2) 0.1308 Uani d ? 1.0000 O
N1 -0.14456(14) 0.3824(2) 0.83736(19) 0.0631 Uani d ? 1.0000 N
C1 -0.04927(14) 0.2928(2) 0.89809(17) 0.0460 Uani d ? 1.0000 C
C2 -0.02598(17) 0.2803(3) 1.03117(19) 0.0608 Uani d ? 1.0000 C
C3 0.06394(19) 0.2012(3) 1.09100(19) 0.0645 Uani d ? 1.0000 C
C4 0.12841(15) 0.1332(3) 1.0191(2) 0.0597 Uani d ? 1.0000 C
C5 0.10336(13) 0.1457(2) 0.88598(18) 0.0506 Uani d ? 1.0000 C
C6 0.01398(12) 0.2270(2) 0.82195(16) 0.0403 Uani d ? 1.0000 C
H2 -0.0750 0.3260 1.0829 0.081(7) Uiso d ? 1.0000 H
H3 0.0841 0.1938 1.1869 0.076(7) Uiso d ? 1.0000 H
H4 0.1923 0.0740 1.0632 0.068(6) Uiso d ? 1.0000 H
H5 0.1505 0.0944 0.8354 0.055(5) Uiso d ? 1.0000 H

loop_
_atom_type_symbol
_atom_type_scat_source
C International_Tables_Vol_IV
H International_Tables_Vol_IV
N International_Tables_Vol_IV
O International_Tables_Vol_IV

loop_
_geom_angle_atom_site_label_1
_geom_angle_atom_site_label_2
_geom_angle_atom_site_label_3
_geom_angle_site_symmetry_3
_geom_angle
_geom_angle_publ_flag
O1 N1 O2 ? 123.5(2) yes
O1 N1 C1 ? 119.1(2) yes
O2 N1 C1 ? 117.4(2) yes
N1 C1 C2 ? 117.4(2) yes
N1 C1 C6 ? 119.8(2) yes
C2 C1 C6 ? 122.8(2) yes
C1 C2 C3 ? 118.8(2) ?
C1 C2 H2 ? 120.6 ?
C3 C2 H2 ? 120.6 ?
C2 C3 C4 ? 120.2(2) ?
C2 C3 H3 ? 120.6 ?
C4 C3 H3 ? 119.1 ?
C3 C4 C5 ? 120.1(2) ?
C3 C4 H4 ? 119.6 ?
C5 C4 H4 ? 120.3 ?
C4 C5 C6 ? 121.4(2) ?
C4 C5 H5 ? 119.0 ?
C6 C5 H5 ? 119.6 ?
C1 C6 C5 ? 116.6(2) yes
C1 C6 C6 2_556 123.70(10) yes
C5 C6 C6 2_556 119.5(2) yes

loop_
_geom_bond_atom_site_label_1
_geom_bond_atom_site_label_2
_geom_bond_site_symmetry_1
_geom_bond_site_symmetry_2
_geom_bond_distance
_geom_bond_publ_flag
O1 N1 ? ? 1.208(3) yes
O2 N1 ? ? 1.206(3) yes
N1 C1 ? ? 1.470(2) yes
C1 C2 ? ? 1.384(3) yes
C1 C6 ? ? 1.389(3) yes
C2 C3 ? ? 1.373(3) yes
C2 H2 ? ? 1.005 ?
C3 C4 ? ? 1.376(3) yes
C3 H3 ? ? 0.997 ?
C4 C5 ? ? 1.385(3) yes
C4 H4 ? ? 0.992 ?
C5 C6 ? ? 1.389(2) yes
C5 H5 ? ? 0.997 ?
C6 C6 ? 2_556 1.493(2) yes

loop_
_geom_torsion_atom_site_label_1
_geom_torsion_atom_site_label_2
_geom_torsion_atom_site_label_3
_geom_torsion_atom_site_label_4
_geom_torsion_site_symmetry_4
_geom_torsion
_geom_torsion_publ_flag
O1 N1 C1 C2 ? 140.7(2) ?
O1 N1 C1 C6 ? -38.3(3) yes
O2 N1 C1 C2 ? -39.2(3) ?
O2 N1 C1 C6 ? 141.8(2) ?
N1 C1 C2 C3 ? -178.3(2) ?
C6 C1 C2 C3 ? 0.7(3) ?
N1 C1 C6 C5 ? 179.2(2) ?
N1 C1 C6 C6 2_556 -6.3(3) yes
C2 C1 C6 C5 ? 0.3(3) ?
C2 C1 C6 C6 2_556 174.8(2) ?
C1 C2 C3 C4 ? -1.2(3) ?
C2 C3 C4 C5 ? 0.6(3) ?
C3 C4 C5 C6 ? 0.4(3) ?
C4 C5 C6 C1 ? -0.8(3) ?
C4 C5 C6 C6 2_556 -175.5(2) ?
